data_7242964
loop_
_publ_author_name
'Maryunina, Kseniya'
'Letyagin, Gleb'
'Bogomyakov, Artem'
'Morozov, Vitaly'
'Tumanov, Sergey'
'Veber, Sergey'
'Fedin, Matvey'
'Saverina, Evgeniya'
'Syroeshkin, Mikhail'
'Egorov, Mikhail'
'Romanenko, Galina'
'Ovcharenko, Victor'

_publ_section_title
;
 Re(i)-nitroxide complexes
;
_journal_issue 32
_journal_name_full 'RSC Advances'
_journal_page_first 19902
_journal_page_last 19907
_journal_paper_doi 10.1039/D1RA02159A
_journal_volume 11
_journal_year 2021
_chemical_formula_sum 'C15 H16 N2 O5 Re'
_chemical_formula_weight 490.50
_space_group_crystal_system triclinic
_space_group_IT_number 2
_space_group_name_Hall '-P 1'
_space_group_name_H-M_alt 'P -1'
_atom_sites_solution_hydrogens geom
_audit_creation_method SHELXL-2018/3
_audit_update_record
;
2021-05-17 deposited with the CCDC.	2021-05-25 downloaded from the CCDC.
;
_cell_angle_alpha 80.32(3)
_cell_angle_beta 80.44(3)
_cell_angle_gamma 74.62(2)
_cell_formula_units_Z 4
_cell_length_a 10.382(4)
_cell_length_b 10.503(4)
_cell_length_c 16.360(6)
_cell_measurement_reflns_used 3352
_cell_measurement_temperature 296(2)
_cell_measurement_theta_max 21.75
_cell_measurement_theta_min 2.53
_cell_volume 1681.6(11)
_computing_cell_refinement 'Bruker SAINT'
_computing_data_collection 'Bruker APEX2'
_computing_data_reduction 'Bruker SAINT'
_computing_molecular_graphics 'Bruker SHELXTL'
_computing_publication_material 'Bruker SHELXTL'
_computing_structure_refinement 'SHELXL-2018/3 (Sheldrick, 2018)'
_computing_structure_solution 'SHELXS-97 (Sheldrick, 2008)'
_diffrn_ambient_temperature 296(2)
_diffrn_measured_fraction_theta_full 0.998
_diffrn_measured_fraction_theta_max 0.979
_diffrn_measurement_device_type 'Bruker APEX-II CCD'
_diffrn_measurement_method '\f and \w scans'
_diffrn_radiation_type MoK\a
_diffrn_radiation_wavelength 0.71073
_diffrn_reflns_av_R_equivalents 0.4017
_diffrn_reflns_av_unetI/netI 0.2594
_diffrn_reflns_Laue_measured_fraction_full 0.998
_diffrn_reflns_Laue_measured_fraction_max 0.979
_diffrn_reflns_limit_h_max 13
_diffrn_reflns_limit_h_min -13
_diffrn_reflns_limit_k_max 13
_diffrn_reflns_limit_k_min -13
_diffrn_reflns_limit_l_max 21
_diffrn_reflns_limit_l_min -21
_diffrn_reflns_number 26693
_diffrn_reflns_point_group_measured_fraction_full 0.998
_diffrn_reflns_point_group_measured_fraction_max 0.979
_diffrn_reflns_theta_full 25.242
_diffrn_reflns_theta_max 28.471
_diffrn_reflns_theta_min 2.250
_exptl_absorpt_coefficient_mu 7.252
_exptl_absorpt_correction_T_max 0.4711
_exptl_absorpt_correction_T_min 0.2490
_exptl_absorpt_correction_type multi-scan
_exptl_absorpt_process_details sadabs
_exptl_crystal_colour blue_violet
_exptl_crystal_density_diffrn 1.938
_exptl_crystal_description plate
_exptl_crystal_F_000 940
_exptl_crystal_size_max 0.30
_exptl_crystal_size_mid 0.21
_exptl_crystal_size_min 0.03
_refine_diff_density_max 3.010
_refine_diff_density_min -3.068
_refine_diff_density_rms 0.329
_refine_ls_extinction_method none
_refine_ls_goodness_of_fit_ref 0.839
_refine_ls_hydrogen_treatment constr
_refine_ls_matrix_type full
_refine_ls_number_parameters 415
_refine_ls_number_reflns 8295
_refine_ls_number_restraints 0
_refine_ls_restrained_S_all 0.839
_refine_ls_R_factor_all 0.1561
_refine_ls_R_factor_gt 0.0838
_refine_ls_shift/su_max 0.001
_refine_ls_shift/su_mean 0.000
_refine_ls_structure_factor_coef Fsqd
_refine_ls_weighting_details 'w=1/[\s^2^(Fo^2^)+(0.0756P)^2^] where P=(Fo^2^+2Fc^2^)/3'
_refine_ls_weighting_scheme calc
_refine_ls_wR_factor_gt 0.1849
_refine_ls_wR_factor_ref 0.2349
_reflns_Friedel_coverage 0.000
_reflns_number_gt 3512
_reflns_number_total 8295
_reflns_threshold_expression 'I > 2\s(I)'
_cod_data_source_file d1ra02159a2.cif
_cod_data_source_block 2058zs
_cod_original_cell_volume 1681.5(11)
_cod_database_code 7242964
_shelx_shelxl_version_number 2018/3
_shelx_space_group_comment
; 
The symmetry employed for this shelxl refinement is uniquely defined 
by the following loop, which should always be used as a source of 
symmetry information in preference to the above space-group names. 
They are only intended as comments. 
;

loop_
_space_group_symop_operation_xyz
'x, y, z'
'-x, -y, -z'

loop_
_atom_site_label
_atom_site_type_symbol
_atom_site_fract_x
_atom_site_fract_y
_atom_site_fract_z
_atom_site_U_iso_or_equiv
_atom_site_adp_type
_atom_site_occupancy
_atom_site_site_symmetry_order
_atom_site_calc_flag
_atom_site_refinement_flags_posn
_atom_site_refinement_flags_adp
_atom_site_refinement_flags_occupancy
_atom_site_disorder_assembly
_atom_site_disorder_group
Re2 Re 0.56354(5) 0.69376(6) 0.62412(4) 0.0462(2) Uani 1 1 d . . . . .
C21 C 0.3852(19) 0.740(2) 0.5883(9) 0.062(5) Uani 1 1 d . . . . .
O21 O 0.2801(13) 0.7632(19) 0.5708(9) 0.100(5) Uani 1 1 d . . . . .
O22 O 0.6544(15) 0.9027(15) 0.4856(9) 0.092(5) Uani 1 1 d . . . . .
C22 C 0.615(2) 0.826(2) 0.5378(12) 0.070(5) Uani 1 1 d . . . . .
C23 C 0.5025(14) 0.8240(17) 0.6962(10) 0.051(4) Uani 1 1 d . . . . .
O23 O 0.4682(12) 0.8964(13) 0.7469(9) 0.075(4) Uani 1 1 d . . . . .
O201 O 0.4053(13) 0.3635(17) 0.5954(9) 0.097(5) Uani 1 1 d . . . . .
N202 N 0.3708(12) 0.3867(13) 0.6721(9) 0.055(4) Uani 1 1 d . . . . .
C203 C 0.2481(14) 0.3544(18) 0.7242(11) 0.057(4) Uani 1 1 d . . . . .
C204 C 0.1296(15) 0.404(2) 0.6716(12) 0.077(6) Uani 1 1 d . . . . .
H20A H 0.049769 0.383627 0.704195 0.116 Uiso 1 1 calc R U . . .
H20B H 0.114515 0.498074 0.655649 0.116 Uiso 1 1 calc R U . . .
H20C H 0.150694 0.359661 0.622443 0.116 Uiso 1 1 calc R U . . .
C205 C 0.2775(17) 0.2042(18) 0.7418(14) 0.079(6) Uani 1 1 d . . . . .
H20D H 0.201178 0.178423 0.775291 0.119 Uiso 1 1 calc R U . . .
H20E H 0.295189 0.167546 0.689925 0.119 Uiso 1 1 calc R U . . .
H20F H 0.354851 0.171207 0.771223 0.119 Uiso 1 1 calc R U . . .
C206 C 0.2366(14) 0.4256(16) 0.8045(11) 0.051(4) Uani 1 1 d . . . . .
C207 C 0.2123(19) 0.349(3) 0.8861(12) 0.090(7) Uani 1 1 d . . . . .
H20G H 0.275742 0.263440 0.888482 0.135 Uiso 1 1 calc R U . . .
H20H H 0.222897 0.395741 0.929073 0.135 Uiso 1 1 calc R U . . .
H20I H 0.122435 0.336542 0.894314 0.135 Uiso 1 1 calc R U . . .
C208 C 0.1409(17) 0.558(2) 0.7983(15) 0.092(7) Uani 1 1 d . . . . .
H20J H 0.158951 0.606054 0.744216 0.138 Uiso 1 1 calc R U . . .
H20K H 0.050567 0.546763 0.805998 0.138 Uiso 1 1 calc R U . . .
H20L H 0.151029 0.605962 0.840758 0.138 Uiso 1 1 calc R U . . .
N209 N 0.3737(12) 0.4519(14) 0.7918(8) 0.053(3) Uani 1 1 d . . . . .
O210 O 0.4119(12) 0.5007(15) 0.8488(8) 0.085(5) Uani 1 1 d . . . . .
C211 C 0.4404(12) 0.4374(15) 0.7161(10) 0.044(4) Uani 1 1 d . . . . .
C212 C 0.5662(14) 0.4754(16) 0.6817(10) 0.050(4) Uani 1 1 d . . . . .
C213 C 0.6283(14) 0.4767(18) 0.5924(12) 0.059(5) Uani 1 1 d . . . . .
H21A H 0.599456 0.442484 0.548117 0.071 Uiso 1 1 calc R U . . .
C214 C 0.7442(16) 0.5300(18) 0.5860(13) 0.071(6) Uani 1 1 d . . . . .
H21B H 0.811206 0.536438 0.536656 0.085 Uiso 1 1 calc R U . . .
C215 C 0.7549(15) 0.5524(18) 0.6706(13) 0.069(5) Uani 1 1 d . . . . .
H21C H 0.829270 0.579407 0.687159 0.083 Uiso 1 1 calc R U . . .
C216 C 0.6464(15) 0.5239(17) 0.7228(11) 0.055(4) Uani 1 1 d . . . . .
H21D H 0.631115 0.529827 0.782924 0.066 Uiso 1 1 calc R U . . .
Re1 Re 0.87350(5) -0.03501(6) 0.70567(4) 0.0472(2) Uani 1 1 d . . . . .
C11 C 0.8278(18) -0.1714(19) 0.7906(12) 0.071(5) Uani 1 1 d . . . . .
O11 O 0.7920(16) -0.2529(18) 0.8418(11) 0.123(6) Uani 1 1 d . . . . .
C12 C 0.9318(14) -0.1598(18) 0.6308(10) 0.053(4) Uani 1 1 d . . . . .
O12 O 0.9673(13) -0.2326(15) 0.5805(9) 0.084(4) Uani 1 1 d . . . . .
O13 O 1.1556(13) -0.0966(16) 0.7585(9) 0.094(5) Uani 1 1 d . . . . .
C13 C 1.0505(15) -0.0789(18) 0.7372(11) 0.061(5) Uani 1 1 d . . . . .
O101 O 0.5399(11) 0.1180(15) 0.8894(8) 0.084(4) Uani 1 1 d . . . . .
N102 N 0.6401(10) 0.1613(13) 0.9010(8) 0.050(3) Uani 1 1 d . . . . .
C103 C 0.6668(14) 0.1754(18) 0.9859(10) 0.053(4) Uani 1 1 d . . . . .
C104 C 0.5335(17) 0.241(2) 1.0363(11) 0.074(6) Uani 1 1 d . . . . .
H10A H 0.550223 0.250519 1.090689 0.112 Uiso 1 1 calc R U . . .
H10B H 0.496635 0.327585 1.007535 0.112 Uiso 1 1 calc R U . . .
H10C H 0.470759 0.186739 1.041914 0.112 Uiso 1 1 calc R U . . .
C105 C 0.7184(19) 0.029(2) 1.0269(13) 0.080(6) Uani 1 1 d . . . . .
H10D H 0.738021 0.029654 1.082144 0.119 Uiso 1 1 calc R U . . .
H10E H 0.650247 -0.018404 1.030064 0.119 Uiso 1 1 calc R U . . .
H10F H 0.798564 -0.013144 0.993694 0.119 Uiso 1 1 calc R U . . .
C106 C 0.7750(14) 0.2545(17) 0.9655(9) 0.051(4) Uani 1 1 d . . . . .
C107 C 0.7090(17) 0.4024(16) 0.9607(9) 0.061(5) Uani 1 1 d . . . . .
H10G H 0.637623 0.424227 0.926429 0.091 Uiso 1 1 calc R U . . .
H10H H 0.672935 0.424473 1.015914 0.091 Uiso 1 1 calc R U . . .
H10I H 0.774768 0.451956 0.936803 0.091 Uiso 1 1 calc R U . . .
C108 C 0.8862(17) 0.214(2) 1.0176(12) 0.085(7) Uani 1 1 d . . . . .
H10J H 0.925162 0.120510 1.019049 0.128 Uiso 1 1 calc R U . . .
H10K H 0.953740 0.262180 0.994297 0.128 Uiso 1 1 calc R U . . .
H10L H 0.851907 0.234698 1.073408 0.128 Uiso 1 1 calc R U . . .
N109 N 0.8243(11) 0.2304(14) 0.8747(8) 0.052(3) Uani 1 1 d . . . . .
O110 O 0.9351(11) 0.2571(17) 0.8366(8) 0.097(5) Uani 1 1 d . . . . .
C111 C 0.7402(13) 0.1820(15) 0.8406(10) 0.044(4) Uani 1 1 d . . . . .
C112 C 0.7571(14) 0.1625(15) 0.7570(11) 0.052(4) Uani 1 1 d . . . . .
C113 C 0.6655(15) 0.1112(17) 0.7165(14) 0.069(5) Uani 1 1 d . . . . .
H11A H 0.581157 0.089309 0.743635 0.083 Uiso 1 1 calc R U . . .
C114 C 0.714(2) 0.1138(17) 0.6305(11) 0.064(5) Uani 1 1 d . . . . .
H11B H 0.669164 0.090738 0.588758 0.077 Uiso 1 1 calc R U . . .
C115 C 0.8315(19) 0.1632(19) 0.6123(11) 0.067(5) Uani 1 1 d . . . . .
H11C H 0.881310 0.181403 0.556997 0.080 Uiso 1 1 calc R U . . .
C116 C 0.8565(16) 0.1887(18) 0.6882(11) 0.057(4) Uani 1 1 d . . . . .
H11D H 0.930564 0.227187 0.693528 0.069 Uiso 1 1 calc R U . . .

loop_
_atom_site_aniso_label
_atom_site_aniso_U_11
_atom_site_aniso_U_22
_atom_site_aniso_U_33
_atom_site_aniso_U_23
_atom_site_aniso_U_13
_atom_site_aniso_U_12
Re2 0.0422(3) 0.0434(4) 0.0566(4) -0.0061(3) -0.0076(3) -0.0160(3)
C21 0.092(13) 0.076(13) 0.025(8) -0.007(8) -0.016(8) -0.028(11)
O21 0.059(7) 0.149(15) 0.091(11) -0.012(10) -0.041(8) -0.006(9)
O22 0.126(12) 0.077(10) 0.073(10) 0.013(8) 0.012(9) -0.053(10)
C22 0.091(13) 0.072(14) 0.060(12) -0.021(11) -0.013(10) -0.030(11)
C23 0.050(8) 0.048(10) 0.055(10) -0.001(8) -0.022(7) -0.008(7)
O23 0.077(8) 0.059(8) 0.092(10) -0.033(8) -0.003(7) -0.011(6)
O201 0.098(10) 0.153(15) 0.075(10) -0.052(10) 0.015(7) -0.084(10)
N202 0.050(7) 0.054(9) 0.071(10) -0.018(8) -0.003(7) -0.029(6)
C203 0.041(8) 0.065(11) 0.065(11) -0.014(9) -0.008(7) -0.008(7)
C204 0.051(9) 0.097(16) 0.097(15) -0.007(13) -0.044(10) -0.024(10)
C205 0.063(10) 0.050(11) 0.126(18) -0.034(12) -0.001(11) -0.007(9)
C206 0.041(7) 0.046(9) 0.067(11) -0.019(9) 0.000(7) -0.012(7)
C207 0.078(12) 0.14(2) 0.072(14) -0.042(15) 0.013(10) -0.047(14)
C208 0.061(11) 0.073(14) 0.15(2) -0.047(15) -0.031(13) 0.003(10)
N209 0.058(7) 0.061(9) 0.051(8) -0.014(7) 0.005(6) -0.036(7)
O210 0.086(8) 0.133(13) 0.067(9) -0.034(9) 0.003(7) -0.075(9)
C211 0.031(6) 0.041(8) 0.068(11) -0.010(8) -0.018(6) -0.013(6)
C212 0.049(8) 0.041(9) 0.060(10) -0.004(8) -0.012(7) -0.010(7)
C213 0.046(8) 0.060(11) 0.080(13) -0.027(10) -0.003(8) -0.020(8)
C214 0.061(10) 0.059(12) 0.101(15) -0.031(11) 0.016(10) -0.034(9)
C215 0.036(8) 0.057(11) 0.115(17) 0.006(11) -0.028(9) -0.010(7)
C216 0.052(9) 0.058(11) 0.060(10) 0.012(8) -0.035(8) -0.018(8)
Re1 0.0416(3) 0.0462(4) 0.0564(4) -0.0136(3) -0.0026(3) -0.0130(3)
C11 0.077(11) 0.054(12) 0.070(13) -0.010(10) 0.007(10) -0.001(10)
O11 0.107(11) 0.093(13) 0.125(14) 0.053(10) 0.036(10) -0.022(10)
C12 0.047(8) 0.065(11) 0.041(9) -0.004(8) -0.016(7) 0.002(7)
O12 0.084(8) 0.087(10) 0.089(10) -0.046(9) 0.016(7) -0.031(8)
O13 0.076(9) 0.098(12) 0.109(12) 0.002(9) -0.051(8) -0.008(8)
C13 0.048(9) 0.065(12) 0.079(13) -0.001(10) -0.020(8) -0.027(8)
O101 0.061(7) 0.133(13) 0.077(9) -0.021(9) 0.002(6) -0.060(8)
N102 0.033(6) 0.053(8) 0.067(9) -0.013(7) -0.007(6) -0.013(5)
C103 0.040(7) 0.073(12) 0.050(10) -0.008(9) -0.011(7) -0.021(8)
C104 0.077(11) 0.097(16) 0.049(11) -0.013(11) 0.024(9) -0.040(11)
C105 0.079(12) 0.078(15) 0.089(15) 0.020(12) -0.025(11) -0.044(11)
C106 0.050(8) 0.064(11) 0.043(9) -0.030(8) 0.005(7) -0.015(7)
C107 0.086(11) 0.052(10) 0.027(8) -0.024(8) 0.015(7) 0.009(9)
C108 0.060(10) 0.13(2) 0.068(13) -0.018(13) -0.022(9) -0.011(12)
N109 0.043(6) 0.067(9) 0.060(9) -0.024(7) -0.006(6) -0.026(6)
O110 0.060(7) 0.175(16) 0.080(9) -0.045(10) 0.016(6) -0.069(9)
C111 0.034(6) 0.043(9) 0.062(10) -0.022(8) 0.007(6) -0.019(6)
C112 0.039(7) 0.037(9) 0.081(12) -0.012(9) -0.010(7) -0.007(6)
C113 0.043(8) 0.040(10) 0.123(18) -0.017(11) -0.012(9) -0.003(7)
C114 0.103(13) 0.047(10) 0.046(10) -0.018(8) -0.038(10) 0.001(10)
C115 0.085(12) 0.068(13) 0.052(11) 0.003(9) -0.033(9) -0.020(10)
C116 0.055(9) 0.057(11) 0.063(11) -0.017(9) 0.005(8) -0.021(8)

loop_
_atom_type_symbol
_atom_type_description
_atom_type_scat_dispersion_real
_atom_type_scat_dispersion_imag
_atom_type_scat_source
C C 0.0033 0.0016 'International Tables Vol C Tables 4.2.6.8 and 6.1.1.4'
H H 0.0000 0.0000 'International Tables Vol C Tables 4.2.6.8 and 6.1.1.4'
N N 0.0061 0.0033 'International Tables Vol C Tables 4.2.6.8 and 6.1.1.4'
O O 0.0106 0.0060 'International Tables Vol C Tables 4.2.6.8 and 6.1.1.4'
Re Re -1.0185 7.2310 'International Tables Vol C Tables 4.2.6.8 and 6.1.1.4'

loop_
_geom_angle_atom_site_label_1
_geom_angle_atom_site_label_2
_geom_angle_atom_site_label_3
_geom_angle
_geom_angle_site_symmetry_1
_geom_angle_site_symmetry_3
_geom_angle_publ_flag
C23 Re2 C22 89.0(7) . . ?
C23 Re2 C21 89.3(7) . . ?
C22 Re2 C21 89.7(8) . . ?
C23 Re2 C214 142.5(6) . . ?
C22 Re2 C214 93.8(8) . . ?
C21 Re2 C214 128.1(7) . . ?
C23 Re2 C216 96.1(7) . . ?
C22 Re2 C216 142.6(7) . . ?
C21 Re2 C216 127.2(7) . . ?
C214 Re2 C216 60.7(7) . . ?
C23 Re2 C215 106.6(7) . . ?
C22 Re2 C215 108.7(8) . . ?
C21 Re2 C215 155.5(8) . . ?
C214 Re2 C215 37.5(7) . . ?
C216 Re2 C215 34.6(6) . . ?
C23 Re2 C212 117.1(6) . . ?
C22 Re2 C212 153.0(7) . . ?
C21 Re2 C212 97.2(7) . . ?
C214 Re2 C212 61.5(6) . . ?
C216 Re2 C212 35.1(5) . . ?
C215 Re2 C212 59.1(6) . . ?
C23 Re2 C213 154.4(7) . . ?
C22 Re2 C213 115.8(7) . . ?
C21 Re2 C213 97.1(7) . . ?
C214 Re2 C213 36.5(5) . . ?
C216 Re2 C213 60.5(6) . . ?
C215 Re2 C213 60.7(6) . . ?
C212 Re2 C213 37.6(6) . . ?
O21 C21 Re2 176.9(17) . . ?
O22 C22 Re2 176.1(19) . . ?
O23 C23 Re2 174.0(15) . . ?
O201 N202 C211 125.8(12) . . ?
O201 N202 C203 122.6(12) . . ?
C211 N202 C203 111.6(13) . . ?
N202 C203 C205 106.4(13) . . ?
N202 C203 C204 108.3(15) . . ?
C205 C203 C204 108.2(14) . . ?
N202 C203 C206 102.5(12) . . ?
C205 C203 C206 114.1(16) . . ?
C204 C203 C206 116.6(14) . . ?
C207 C206 C208 111.1(17) . . ?
C207 C206 N209 110.6(14) . . ?
C208 C206 N209 105.8(14) . . ?
C207 C206 C203 117.3(15) . . ?
C208 C206 C203 111.6(15) . . ?
N209 C206 C203 99.3(11) . . ?
O210 N209 C211 124.9(12) . . ?
O210 N209 C206 119.9(12) . . ?
C211 N209 C206 114.7(12) . . ?
N209 C211 N202 109.5(12) . . ?
N209 C211 C212 126.7(13) . . ?
N202 C211 C212 123.7(14) . . ?
C216 C212 C211 127.7(15) . . ?
C216 C212 C213 106.8(14) . . ?
C211 C212 C213 125.4(13) . . ?
C216 C212 Re2 70.8(9) . . ?
C211 C212 Re2 120.4(10) . . ?
C213 C212 Re2 71.1(9) . . ?
C214 C213 C212 106.1(14) . . ?
C214 C213 Re2 69.6(9) . . ?
C212 C213 Re2 71.3(9) . . ?
C213 C214 C215 106.9(16) . . ?
C213 C214 Re2 73.9(9) . . ?
C215 C214 Re2 72.5(9) . . ?
C216 C215 C214 108.3(15) . . ?
C216 C215 Re2 72.0(9) . . ?
C214 C215 Re2 69.9(9) . . ?
C215 C216 C212 111.8(16) . . ?
C215 C216 Re2 73.4(10) . . ?
C212 C216 Re2 74.1(9) . . ?
C12 Re1 C13 89.5(7) . . ?
C12 Re1 C11 89.2(8) . . ?
C13 Re1 C11 89.7(8) . . ?
C12 Re1 C116 131.5(7) . . ?
C13 Re1 C116 93.5(7) . . ?
C11 Re1 C116 139.1(6) . . ?
C12 Re1 C113 124.8(6) . . ?
C13 Re1 C113 145.0(7) . . ?
C11 Re1 C113 96.5(7) . . ?
C116 Re1 C113 60.0(6) . . ?
C12 Re1 C112 158.2(6) . . ?
C13 Re1 C112 107.3(7) . . ?
C11 Re1 C112 104.2(7) . . ?
C116 Re1 C112 36.4(5) . . ?
C113 Re1 C112 37.8(5) . . ?
C12 Re1 C114 97.4(6) . . ?
C13 Re1 C114 147.4(8) . . ?
C11 Re1 C114 122.0(8) . . ?
C116 Re1 C114 58.5(6) . . ?
C113 Re1 C114 35.7(6) . . ?
C112 Re1 C114 61.0(6) . . ?
C12 Re1 C115 100.4(7) . . ?
C13 Re1 C115 112.1(7) . . ?
C11 Re1 C115 156.0(7) . . ?
C116 Re1 C115 35.0(6) . . ?
C113 Re1 C115 59.9(7) . . ?
C112 Re1 C115 60.8(6) . . ?
C114 Re1 C115 35.4(6) . . ?
O11 C11 Re1 176.0(18) . . ?
O12 C12 Re1 176.5(16) . . ?
O13 C13 Re1 175.0(17) . . ?
O101 N102 C111 123.9(12) . . ?
O101 N102 C103 123.0(12) . . ?
C111 N102 C103 112.6(11) . . ?
N102 C103 C106 102.8(12) . . ?
N102 C103 C104 109.2(12) . . ?
C106 C103 C104 116.3(14) . . ?
N102 C103 C105 104.2(14) . . ?
C106 C103 C105 113.8(13) . . ?
C104 C103 C105 109.5(15) . . ?
C108 C106 C107 112.1(15) . . ?
C108 C106 C103 117.1(16) . . ?
C107 C106 C103 109.7(13) . . ?
C108 C106 N109 112.0(12) . . ?
C107 C106 N109 104.8(13) . . ?
C103 C106 N109 99.8(11) . . ?
O110 N109 C111 125.4(12) . . ?
O110 N109 C106 121.2(11) . . ?
C111 N109 C106 113.3(11) . . ?
N102 C111 N109 107.5(12) . . ?
N102 C111 C112 128.3(12) . . ?
N109 C111 C112 124.1(13) . . ?
C111 C112 C116 131.5(14) . . ?
C111 C112 C113 125.9(14) . . ?
C116 C112 C113 102.5(15) . . ?
C111 C112 Re1 124.5(11) . . ?
C116 C112 Re1 70.3(9) . . ?
C113 C112 Re1 70.1(8) . . ?
C114 C113 C112 108.0(15) . . ?
C114 C113 Re1 73.0(9) . . ?
C112 C113 Re1 72.1(8) . . ?
C113 C114 C115 110.2(14) . . ?
C113 C114 Re1 71.3(9) . . ?
C115 C114 Re1 73.7(10) . . ?
C116 C115 C114 105.9(17) . . ?
C116 C115 Re1 69.8(11) . . ?
C114 C115 Re1 70.9(11) . . ?
C115 C116 C112 113.3(15) . . ?
C115 C116 Re1 75.3(11) . . ?
C112 C116 Re1 73.3(10) . . ?

loop_
_geom_bond_atom_site_label_1
_geom_bond_atom_site_label_2
_geom_bond_distance
_geom_bond_site_symmetry_2
_geom_bond_publ_flag
Re2 C23 1.870(17) . ?
Re2 C22 1.93(2) . ?
Re2 C21 1.948(18) . ?
Re2 C214 2.264(17) . ?
Re2 C216 2.282(16) . ?
Re2 C215 2.300(15) . ?
Re2 C212 2.323(16) . ?
Re2 C213 2.321(17) . ?
C21 O21 1.127(19) . ?
O22 C22 1.17(2) . ?
C23 O23 1.166(18) . ?
O201 N202 1.291(16) . ?
N202 C211 1.353(16) . ?
N202 C203 1.496(19) . ?
C203 C205 1.51(2) . ?
C203 C204 1.55(2) . ?
C203 C206 1.59(2) . ?
C206 C207 1.46(3) . ?
C206 C208 1.47(2) . ?
C206 N209 1.495(18) . ?
N209 O210 1.297(15) . ?
N209 C211 1.325(18) . ?
C211 C212 1.46(2) . ?
C212 C216 1.390(19) . ?
C212 C213 1.50(2) . ?
C213 C214 1.44(2) . ?
C214 C215 1.47(3) . ?
C215 C216 1.36(2) . ?
Re1 C12 1.860(17) . ?
Re1 C13 1.908(15) . ?
Re1 C11 1.92(2) . ?
Re1 C116 2.281(18) . ?
Re1 C113 2.293(15) . ?
Re1 C112 2.321(15) . ?
Re1 C114 2.315(16) . ?
Re1 C115 2.352(19) . ?
C11 O11 1.18(2) . ?
C12 O12 1.164(18) . ?
O13 C13 1.159(17) . ?
O101 N102 1.293(14) . ?
N102 C111 1.346(17) . ?
N102 C103 1.498(19) . ?
C103 C106 1.53(2) . ?
C103 C104 1.54(2) . ?
C103 C105 1.56(3) . ?
C106 C108 1.48(2) . ?
C106 C107 1.52(2) . ?
C106 N109 1.529(18) . ?
N109 O110 1.289(15) . ?
N109 C111 1.350(16) . ?
C111 C112 1.39(2) . ?
C112 C116 1.44(2) . ?
C112 C113 1.49(2) . ?
C113 C114 1.41(2) . ?
C114 C115 1.42(3) . ?
C115 C116 1.39(2) . ?
